data_4313763
loop_
_publ_author_name
'Xuean Chen'
'Kieran J. Dilks'
'Xiaoying Huang'
'Jing Li'

_publ_contact_author 'Li Jing'
_publ_contact_author_address
;
Department of Chemistry and Chemical Biology,
Rutgers University,
Piscataway, NJ 08854, USA
;
_publ_contact_author_email jingli@rutchem.rutgers.edu
_publ_contact_author_fax +1(732)445-5312
_publ_contact_author_phone +1(732)445-2774
_publ_section_title
;
 APdCu(Se2)(Se3) (A = K and Rb): New Quaternary Copper Palladium
 Polyselenides with Unusual Metal-Selenium Coordination
;
_journal_name_full 'Inorganic Chemistry'
_journal_page_first 3723
_journal_page_last 3727
_journal_paper_doi 10.1021/ic0340130
_journal_volume 42
_journal_year 2003
_chemical_formula_moiety RbPdCuSe2Se3
_chemical_formula_sum 'Cu Pd Rb Se5'
_chemical_formula_weight 650.21
_chemical_name_systematic
; 
 ? 
;
_space_group_IT_number 11
_symmetry_cell_setting monoclinic
_symmetry_space_group_name_Hall '-P 2yb'
_symmetry_space_group_name_H-M 'P 1 21/m 1'
_atom_sites_solution_hydrogens none
_atom_sites_solution_primary direct
_atom_sites_solution_secondary difmap
_audit_creation_method SHELXL-97
_cell_angle_alpha 90.00
_cell_angle_beta 102.28(3)
_cell_angle_gamma 90.00
_cell_formula_units_Z 2
_cell_length_a 6.2530(10)
_cell_length_b 7.2670(10)
_cell_length_c 8.993(2)
_cell_measurement_reflns_used 25
_cell_measurement_temperature 293(2)
_cell_measurement_theta_max 13.59
_cell_measurement_theta_min 6.58
_cell_volume 399.30(13)
_computing_cell_refinement CAD4/PC
_computing_data_collection CAD4/PC
_computing_data_reduction XCAD4/PC
_computing_molecular_graphics 'SCHAKAL 92'
_computing_publication_material 'WORD7.0 Windows'
_computing_structure_refinement 'SHELXL-97 (Sheldrick, 1997)'
_computing_structure_solution 'SHELXS-97 (Sheldrick, 1990)'
_diffrn_ambient_temperature 293(2)
_diffrn_measured_fraction_theta_full 0.998
_diffrn_measured_fraction_theta_max 0.998
_diffrn_measurement_device_type 'Enraf-Nonius CAD4'
_diffrn_measurement_method \w
_diffrn_radiation_monochromator graphite
_diffrn_radiation_source 'fine-focus sealed tube'
_diffrn_radiation_type MoK\a
_diffrn_radiation_wavelength 0.71073
_diffrn_reflns_av_R_equivalents 0.0915
_diffrn_reflns_av_sigmaI/netI 0.1031
_diffrn_reflns_limit_h_max 7
_diffrn_reflns_limit_h_min 0
_diffrn_reflns_limit_k_max 8
_diffrn_reflns_limit_k_min 0
_diffrn_reflns_limit_l_max 10
_diffrn_reflns_limit_l_min -11
_diffrn_reflns_number 1808
_diffrn_reflns_theta_full 26.01
_diffrn_reflns_theta_max 26.01
_diffrn_reflns_theta_min 2.32
_diffrn_standards_decay_% +-4.5
_diffrn_standards_interval_count 70
_diffrn_standards_interval_time 15000
_diffrn_standards_number 3
_exptl_absorpt_coefficient_mu 33.654
_exptl_absorpt_correction_T_max 0.9997
_exptl_absorpt_correction_T_min 0.3860
_exptl_absorpt_correction_type 'empirical psi scans'
_exptl_crystal_colour dark-red
_exptl_crystal_density_diffrn 5.408
_exptl_crystal_density_method 'not measured'
_exptl_crystal_description column-like
_exptl_crystal_F_000 564
_exptl_crystal_size_max 0.08
_exptl_crystal_size_mid 0.03
_exptl_crystal_size_min 0.03
_refine_diff_density_max 1.803
_refine_diff_density_min -2.404
_refine_diff_density_rms 0.466
_refine_ls_extinction_coef 0.0020(3)
_refine_ls_extinction_expression Fc^*^=kFc[1+0.001xFc^2^\l^3^/sin(2\q)]^-1/4^
_refine_ls_extinction_method SHELXL
_refine_ls_goodness_of_fit_ref 1.188
_refine_ls_hydrogen_treatment none
_refine_ls_matrix_type full
_refine_ls_number_parameters 47
_refine_ls_number_reflns 529
_refine_ls_number_restraints 0
_refine_ls_restrained_S_all 1.188
_refine_ls_R_factor_all 0.1038
_refine_ls_R_factor_gt 0.0502
_refine_ls_shift/su_max 0.000
_refine_ls_shift/su_mean 0.000
_refine_ls_structure_factor_coef Fsqd
_refine_ls_weighting_details 'w=1/[\s^2^(Fo^2^)+(0.0000P)^2^+2.5000P] where P=(Fo^2^+2Fc^2^)/3'
_refine_ls_weighting_scheme calc
_refine_ls_wR_factor_gt 0.0841
_refine_ls_wR_factor_ref 0.0961
_reflns_number_gt 529
_reflns_number_total 841
_reflns_threshold_expression >2sigma(I)
_cod_data_source_file ic0340130si20030108_030240_2.cif
_cod_data_source_block compound#2_kd1-189a
_cod_depositor_comments
;
The following automatic conversions were performed:

'_refine_ls_weighting_scheme' value 'calc
w=1/[\s^2^(Fo^2^)+(0.0000P)^2^+2.5000P] where P=(Fo^2^+2Fc^2^)/3' was
changed to 'calc'. New tag '_refine_ls_weighting_details' was
created. The value of the new tag was set to
'w=1/[\s^2^(Fo^2^)+(0.0000P)^2^+2.5000P] where P=(Fo^2^+2Fc^2^)/3'.

Automatic conversion script
Id: cif_fix_values 3143 2015-03-26 13:38:13Z robertas 
;
_cod_original_cell_volume 399.30(12)
_cod_database_code 4313763

loop_
_symmetry_equiv_pos_as_xyz
'x, y, z'
'-x, y+1/2, -z'
'-x, -y, -z'
'x, -y-1/2, z'

loop_
_atom_site_label
_atom_site_type_symbol
_atom_site_fract_x
_atom_site_fract_y
_atom_site_fract_z
_atom_site_U_iso_or_equiv
_atom_site_adp_type
_atom_site_occupancy
_atom_site_calc_flag
_atom_site_refinement_flags
_atom_site_disorder_assembly
_atom_site_disorder_group
Pd Pd 0.5000 0.0000 0.5000 0.0157(5) Uani 1 d S . .
Cu Cu 0.1108(5) 0.2500 0.6099(4) 0.0206(8) Uani 1 d S . .
Se1 Se 0.7240(3) 0.2500 0.6359(3) 0.0135(6) Uani 1 d S . .
Se2 Se 0.7088(4) 0.2500 0.8933(3) 0.0199(7) Uani 1 d S . .
Se3 Se 0.0432(4) -0.2500 0.6597(3) 0.0157(6) Uani 1 d S . .
Se4 Se 0.3115(2) -0.0126(3) 0.7129(2) 0.0153(4) Uani 1 d . . .
Rb Rb 0.2553(4) 0.2500 1.0493(3) 0.0251(7) Uani 1 d S . .

loop_
_atom_site_aniso_label
_atom_site_aniso_U_11
_atom_site_aniso_U_22
_atom_site_aniso_U_33
_atom_site_aniso_U_23
_atom_site_aniso_U_13
_atom_site_aniso_U_12
Pd 0.0156(8) 0.0161(10) 0.0146(10) -0.0008(10) 0.0020(7) -0.0025(9)
Cu 0.0170(15) 0.0141(18) 0.027(2) 0.000 -0.0046(13) 0.000
Se1 0.0109(11) 0.0136(14) 0.0152(14) 0.000 0.0008(10) 0.000
Se2 0.0158(13) 0.0249(16) 0.0175(15) 0.000 0.0000(10) 0.000
Se3 0.0140(12) 0.0135(13) 0.0197(15) 0.000 0.0039(10) 0.000
Se4 0.0152(8) 0.0126(9) 0.0175(9) -0.0016(9) 0.0022(7) 0.0017(8)
Rb 0.0173(12) 0.0339(18) 0.0230(16) 0.000 0.0018(11) 0.000

loop_
_atom_type_symbol
_atom_type_description
_atom_type_scat_dispersion_real
_atom_type_scat_dispersion_imag
_atom_type_scat_source
Cu Cu 0.3201 1.2651 'International Tables Vol C Tables 4.2.6.8 and 6.1.1.4'
Se Se -0.0929 2.2259 'International Tables Vol C Tables 4.2.6.8 and 6.1.1.4'
Rb Rb -0.9393 2.9676 'International Tables Vol C Tables 4.2.6.8 and 6.1.1.4'
Pd Pd -0.9988 1.0072 'International Tables Vol C Tables 4.2.6.8 and 6.1.1.4'

loop_
_geom_angle_atom_site_label_1
_geom_angle_atom_site_label_2
_geom_angle_atom_site_label_3
_geom_angle
_geom_angle_site_symmetry_1
_geom_angle_site_symmetry_3
_geom_angle_publ_flag
Se4 Pd Se4 180.0 3_656 . ?
Se4 Pd Se1 92.45(7) 3_656 . ?
Se4 Pd Se1 87.55(7) . . ?
Se4 Pd Se1 87.55(7) 3_656 3_656 ?
Se4 Pd Se1 92.45(7) . 3_656 ?
Se1 Pd Se1 180.0 . 3_656 ?
Se4 Cu Se4 107.79(14) 4_565 . ?
Se4 Cu Se3 117.36(10) 4_565 3_556 ?
Se4 Cu Se3 117.36(10) . 3_556 ?
Se4 Cu Se1 114.24(10) 4_565 1_455 ?
Se4 Cu Se1 114.24(10) . 1_455 ?
Se3 Cu Se1 84.58(12) 3_556 1_455 ?
Se4 Cu Rb 67.02(9) 4_565 . ?
Se4 Cu Rb 67.02(9) . . ?
Se3 Cu Rb 170.24(13) 3_556 . ?
Se1 Cu Rb 85.66(11) 1_455 . ?
Se2 Se1 Pd 110.73(8) . . ?
Se2 Se1 Pd 110.73(8) . 2_656 ?
Pd Se1 Pd 95.46(8) . 2_656 ?
Se2 Se1 Cu 109.84(14) . 1_655 ?
Pd Se1 Cu 114.70(8) . 1_655 ?
Pd Se1 Cu 114.70(8) 2_656 1_655 ?
Se1 Se2 Rb 99.16(10) . 1_655 ?
Se1 Se2 Rb 128.18(12) . . ?
Rb Se2 Rb 132.66(13) 1_655 . ?
Se1 Se2 Rb 97.20(6) . 3_667 ?
Rb Se2 Rb 85.19(5) 1_655 3_667 ?
Rb Se2 Rb 88.48(5) . 3_667 ?
Se1 Se2 Rb 97.20(6) . 3_657 ?
Rb Se2 Rb 85.19(5) 1_655 3_657 ?
Rb Se2 Rb 88.48(5) . 3_657 ?
Rb Se2 Rb 163.78(11) 3_667 3_657 ?
Se4 Se3 Se4 92.77(11) . 4 ?
Se4 Se3 Cu 108.41(11) . 3_556 ?
Se4 Se3 Cu 108.41(11) 4 3_556 ?
Se4 Se3 Rb 108.20(9) . 3_557 ?
Se4 Se3 Rb 108.20(9) 4 3_557 ?
Cu Se3 Rb 125.84(12) 3_556 3_557 ?
Cu Se4 Se3 102.33(9) . . ?
Cu Se4 Pd 88.12(10) . . ?
Se3 Se4 Pd 107.74(9) . . ?
Cu Se4 Rb 155.35(9) . 3_657 ?
Se3 Se4 Rb 100.66(8) . 3_657 ?
Pd Se4 Rb 93.27(6) . 3_657 ?
Cu Se4 Rb 76.48(10) . . ?
Se3 Se4 Rb 110.91(9) . . ?
Pd Se4 Rb 140.57(7) . . ?
Rb Se4 Rb 87.14(6) 3_657 . ?
Se2 Rb Se2 132.66(13) 1_455 . ?
Se2 Rb Se3 70.26(8) 1_455 3_557 ?
Se2 Rb Se3 157.08(11) . 3_557 ?
Se2 Rb Se4 145.48(6) 1_455 2_657 ?
Se2 Rb Se4 69.62(6) . 2_657 ?
Se3 Rb Se4 90.54(8) 3_557 2_657 ?
Se2 Rb Se4 145.48(6) 1_455 3_657 ?
Se2 Rb Se4 69.62(6) . 3_657 ?
Se3 Rb Se4 90.54(8) 3_557 3_657 ?
Se4 Rb Se4 58.60(7) 2_657 3_657 ?
Se2 Rb Se4 85.63(8) 1_455 . ?
Se2 Rb Se4 55.03(6) . . ?
Se3 Rb Se4 140.70(6) 3_557 . ?
Se4 Rb Se4 124.12(7) 2_657 . ?
Se4 Rb Se4 92.86(6) 3_657 . ?
Se2 Rb Se4 85.63(8) 1_455 4_565 ?
Se2 Rb Se4 55.03(6) . 4_565 ?
Se3 Rb Se4 140.70(6) 3_557 4_565 ?
Se4 Rb Se4 92.86(6) 2_657 4_565 ?
Se4 Rb Se4 124.12(7) 3_657 4_565 ?
Se4 Rb Se4 62.94(7) . 4_565 ?
Se2 Rb Se2 94.81(5) 1_455 3_667 ?
Se2 Rb Se2 91.52(5) . 3_667 ?
Se3 Rb Se2 85.50(6) 3_557 3_667 ?
Se4 Rb Se2 54.13(5) 2_657 3_667 ?
Se4 Rb Se2 112.52(7) 3_657 3_667 ?
Se4 Rb Se2 128.28(8) . 3_667 ?
Se4 Rb Se2 65.54(6) 4_565 3_667 ?
Se2 Rb Se2 94.81(5) 1_455 3_657 ?
Se2 Rb Se2 91.52(5) . 3_657 ?
Se3 Rb Se2 85.50(6) 3_557 3_657 ?
Se4 Rb Se2 112.52(7) 2_657 3_657 ?
Se4 Rb Se2 54.13(5) 3_657 3_657 ?
Se4 Rb Se2 65.54(6) . 3_657 ?
Se4 Rb Se2 128.28(8) 4_565 3_657 ?
Se2 Rb Se2 163.78(11) 3_667 3_657 ?
Se2 Rb Cu 65.34(8) 1_455 . ?
Se2 Rb Cu 67.32(8) . . ?
Se3 Rb Cu 135.60(9) 3_557 . ?
Se4 Rb Cu 127.11(7) 2_657 . ?
Se4 Rb Cu 127.11(7) 3_657 . ?
Se4 Rb Cu 36.50(4) . . ?
Se4 Rb Cu 36.50(4) 4_565 . ?
Se2 Rb Cu 97.94(6) 3_667 . ?
Se2 Rb Cu 97.94(6) 3_657 . ?
Se2 Rb Rb 49.72(4) 1_455 3_557 ?
Se2 Rb Rb 120.13(7) . 3_557 ?
Se3 Rb Rb 72.54(6) 3_557 3_557 ?
Se4 Rb Rb 151.50(10) 2_657 3_557 ?
Se4 Rb Rb 97.87(5) 3_657 3_557 ?
Se4 Rb Rb 68.21(6) . 3_557 ?
Se4 Rb Rb 114.84(10) 4_565 3_557 ?
Se2 Rb Rb 142.63(8) 3_667 3_557 ?
Se2 Rb Rb 45.09(4) 3_657 3_557 ?
Cu Rb Rb 79.00(7) . 3_557 ?
Se2 Rb Rb 49.72(4) 1_455 3_567 ?
Se2 Rb Rb 120.13(7) . 3_567 ?
Se3 Rb Rb 72.54(6) 3_557 3_567 ?
Se4 Rb Rb 97.87(5) 2_657 3_567 ?
Se4 Rb Rb 151.50(10) 3_657 3_567 ?
Se4 Rb Rb 114.84(10) . 3_567 ?
Se4 Rb Rb 68.21(6) 4_565 3_567 ?
Se2 Rb Rb 45.09(4) 3_667 3_567 ?
Se2 Rb Rb 142.63(8) 3_657 3_567 ?
Cu Rb Rb 79.00(7) . 3_567 ?
Rb Rb Rb 98.57(8) 3_557 3_567 ?

loop_
_geom_bond_atom_site_label_1
_geom_bond_atom_site_label_2
_geom_bond_distance
_geom_bond_site_symmetry_2
_geom_bond_publ_flag
Pd Se4 2.4544(17) 3_656 ?
Pd Se4 2.4544(17) . ?
Pd Se1 2.4551(16) . ?
Pd Se1 2.4551(16) 3_656 ?
Cu Se4 2.362(2) 4_565 ?
Cu Se4 2.362(2) . ?
Cu Se3 2.411(4) 3_556 ?
Cu Se1 2.479(3) 1_455 ?
Cu Rb 3.861(4) . ?
Se1 Se2 2.337(4) . ?
Se1 Pd 2.4551(16) 2_656 ?
Se1 Cu 2.479(3) 1_655 ?
Se2 Rb 3.407(3) 1_655 ?
Se2 Rb 3.420(3) . ?
Se2 Rb 3.6702(7) 3_667 ?
Se2 Rb 3.6702(7) 3_657 ?
Se3 Se4 2.383(2) . ?
Se3 Se4 2.383(2) 4 ?
Se3 Cu 2.411(4) 3_556 ?
Se3 Rb 3.524(4) 3_557 ?
Se4 Rb 3.525(3) 3_657 ?
Se4 Rb 3.656(3) . ?
Rb Se2 3.407(3) 1_455 ?
Rb Se3 3.524(4) 3_557 ?
Rb Se4 3.525(3) 2_657 ?
Rb Se4 3.525(3) 3_657 ?
Rb Se4 3.656(3) 4_565 ?
Rb Se2 3.6702(7) 3_667 ?
Rb Se2 3.6702(7) 3_657 ?
Rb Rb 4.794(3) 3_557 ?
Rb Rb 4.794(3) 3_567 ?

loop_
_geom_torsion_atom_site_label_1
_geom_torsion_atom_site_label_2
_geom_torsion_atom_site_label_3
_geom_torsion_atom_site_label_4
_geom_torsion
_geom_torsion_site_symmetry_1
_geom_torsion_site_symmetry_2
_geom_torsion_site_symmetry_3
_geom_torsion_site_symmetry_4
_geom_torsion_publ_flag
Se4 Pd Se1 Se2 -161.30(9) 3_656 . . . ?
Se4 Pd Se1 Se2 18.70(9) . . . . ?
Se1 Pd Se1 Se2 -65(100) 3_656 . . . ?
Se4 Pd Se1 Pd 84.10(8) 3_656 . . 2_656 ?
Se4 Pd Se1 Pd -95.90(8) . . . 2_656 ?
Se1 Pd Se1 Pd 180(100) 3_656 . . 2_656 ?
Se4 Pd Se1 Cu -36.30(11) 3_656 . . 1_655 ?
Se4 Pd Se1 Cu 143.70(11) . . . 1_655 ?
Se1 Pd Se1 Cu 60(100) 3_656 . . 1_655 ?
Pd Se1 Se2 Rb 127.70(6) . . . 1_655 ?
Pd Se1 Se2 Rb -127.70(6) 2_656 . . 1_655 ?
Cu Se1 Se2 Rb 0.0 1_655 . . 1_655 ?
Pd Se1 Se2 Rb -52.30(6) . . . . ?
Pd Se1 Se2 Rb 52.30(6) 2_656 . . . ?
Cu Se1 Se2 Rb 180.0 1_655 . . . ?
Pd Se1 Se2 Rb -146.04(7) . . . 3_667 ?
Pd Se1 Se2 Rb -41.45(9) 2_656 . . 3_667 ?
Cu Se1 Se2 Rb 86.26(6) 1_655 . . 3_667 ?
Pd Se1 Se2 Rb 41.45(9) . . . 3_657 ?
Pd Se1 Se2 Rb 146.04(7) 2_656 . . 3_657 ?
Cu Se1 Se2 Rb -86.26(6) 1_655 . . 3_657 ?
Se4 Cu Se4 Se3 163.30(11) 4_565 . . . ?
Se3 Cu Se4 Se3 -61.51(18) 3_556 . . . ?
Se1 Cu Se4 Se3 35.18(17) 1_455 . . . ?
Rb Cu Se4 Se3 108.85(10) . . . . ?
Se4 Cu Se4 Pd -88.94(13) 4_565 . . . ?
Se3 Cu Se4 Pd 46.24(13) 3_556 . . . ?
Se1 Cu Se4 Pd 142.93(13) 1_455 . . . ?
Rb Cu Se4 Pd -143.40(6) . . . . ?
Se4 Cu Se4 Rb 4.8(4) 4_565 . . 3_657 ?
Se3 Cu Se4 Rb 140.0(2) 3_556 . . 3_657 ?
Se1 Cu Se4 Rb -123.3(2) 1_455 . . 3_657 ?
Rb Cu Se4 Rb -49.7(3) . . . 3_657 ?
Se4 Cu Se4 Rb 54.45(13) 4_565 . . . ?
Se3 Cu Se4 Rb -170.36(13) 3_556 . . . ?
Se1 Cu Se4 Rb -73.67(13) 1_455 . . . ?
Se4 Se3 Se4 Cu 165.79(10) 4 . . . ?
Cu Se3 Se4 Cu 55.35(16) 3_556 . . . ?
Rb Se3 Se4 Cu -84.03(12) 3_557 . . . ?
Se4 Se3 Se4 Pd 73.81(11) 4 . . . ?
Cu Se3 Se4 Pd -36.63(11) 3_556 . . . ?
Rb Se3 Se4 Pd -176.01(6) 3_557 . . . ?
Se4 Se3 Se4 Rb -23.15(12) 4 . . 3_657 ?
Cu Se3 Se4 Rb -133.59(10) 3_556 . . 3_657 ?
Rb Se3 Se4 Rb 87.03(9) 3_557 . . 3_657 ?
Se4 Se3 Se4 Rb -114.15(8) 4 . . . ?
Cu Se3 Se4 Rb 135.41(9) 3_556 . . . ?
Rb Se3 Se4 Rb -3.97(11) 3_557 . . . ?
Se4 Pd Se4 Cu 133(100) 3_656 . . . ?
Se1 Pd Se4 Cu 78.16(8) . . . . ?
Se1 Pd Se4 Cu -101.84(8) 3_656 . . . ?
Se4 Pd Se4 Se3 -125(100) 3_656 . . . ?
Se1 Pd Se4 Se3 -179.49(8) . . . . ?
Se1 Pd Se4 Se3 0.51(8) 3_656 . . . ?
Se4 Pd Se4 Rb -23(100) 3_656 . . 3_657 ?
Se1 Pd Se4 Rb -77.20(6) . . . 3_657 ?
Se1 Pd Se4 Rb 102.80(6) 3_656 . . 3_657 ?
Se4 Pd Se4 Rb 67(100) 3_656 . . . ?
Se1 Pd Se4 Rb 12.26(11) . . . . ?
Se1 Pd Se4 Rb -167.74(11) 3_656 . . . ?
Se1 Se2 Rb Se2 0.000(1) . . . 1_455 ?
Rb Se2 Rb Se2 180.0 1_655 . . 1_455 ?
Rb Se2 Rb Se2 97.97(5) 3_667 . . 1_455 ?
Rb Se2 Rb Se2 -97.97(5) 3_657 . . 1_455 ?
Se1 Se2 Rb Se3 180.000(1) . . . 3_557 ?
Rb Se2 Rb Se3 0.000(2) 1_655 . . 3_557 ?
Rb Se2 Rb Se3 -82.03(6) 3_667 . . 3_557 ?
Rb Se2 Rb Se3 82.03(5) 3_657 . . 3_557 ?
Se1 Se2 Rb Se4 -148.53(4) . . . 2_657 ?
Rb Se2 Rb Se4 31.47(4) 1_655 . . 2_657 ?
Rb Se2 Rb Se4 -50.56(5) 3_667 . . 2_657 ?
Rb Se2 Rb Se4 113.51(8) 3_657 . . 2_657 ?
Se1 Se2 Rb Se4 148.53(4) . . . 3_657 ?
Rb Se2 Rb Se4 -31.47(4) 1_655 . . 3_657 ?
Rb Se2 Rb Se4 -113.51(8) 3_667 . . 3_657 ?
Rb Se2 Rb Se4 50.56(5) 3_657 . . 3_657 ?
Se1 Se2 Rb Se4 39.57(4) . . . . ?
Rb Se2 Rb Se4 -140.43(4) 1_655 . . . ?
Rb Se2 Rb Se4 137.54(8) 3_667 . . . ?
Rb Se2 Rb Se4 -58.40(5) 3_657 . . . ?
Se1 Se2 Rb Se4 -39.57(4) . . . 4_565 ?
Rb Se2 Rb Se4 140.43(4) 1_655 . . 4_565 ?
Rb Se2 Rb Se4 58.40(5) 3_667 . . 4_565 ?
Rb Se2 Rb Se4 -137.54(8) 3_657 . . 4_565 ?
Se1 Se2 Rb Se2 -97.97(5) . . . 3_667 ?
Rb Se2 Rb Se2 82.03(5) 1_655 . . 3_667 ?
Rb Se2 Rb Se2 0.0 3_667 . . 3_667 ?
Rb Se2 Rb Se2 164.07(11) 3_657 . . 3_667 ?
Se1 Se2 Rb Se2 97.97(5) . . . 3_657 ?
Rb Se2 Rb Se2 -82.03(5) 1_655 . . 3_657 ?
Rb Se2 Rb Se2 -164.07(11) 3_667 . . 3_657 ?
Rb Se2 Rb Se2 0.0 3_657 . . 3_657 ?
Se1 Se2 Rb Cu 0.0 . . . . ?
Rb Se2 Rb Cu 180.0 1_655 . . . ?
Rb Se2 Rb Cu 97.97(5) 3_667 . . . ?
Rb Se2 Rb Cu -97.97(5) 3_657 . . . ?
Se1 Se2 Rb Rb 61.20(9) . . . 3_557 ?
Rb Se2 Rb Rb -118.80(9) 1_655 . . 3_557 ?
Rb Se2 Rb Rb 159.17(13) 3_667 . . 3_557 ?
Rb Se2 Rb Rb -36.76(8) 3_657 . . 3_557 ?
Se1 Se2 Rb Rb -61.20(9) . . . 3_567 ?
Rb Se2 Rb Rb 118.80(9) 1_655 . . 3_567 ?
Rb Se2 Rb Rb 36.76(8) 3_667 . . 3_567 ?
Rb Se2 Rb Rb -159.17(13) 3_657 . . 3_567 ?
Cu Se4 Rb Se2 53.11(8) . . . 1_455 ?
Se3 Se4 Rb Se2 -45.12(8) . . . 1_455 ?
Pd Se4 Rb Se2 122.89(10) . . . 1_455 ?
Rb Se4 Rb Se2 -145.44(6) 3_657 . . 1_455 ?
Cu Se4 Rb Se2 -98.86(9) . . . . ?
Se3 Se4 Rb Se2 162.90(10) . . . . ?
Pd Se4 Rb Se2 -29.09(10) . . . . ?
Rb Se4 Rb Se2 62.58(6) 3_657 . . . ?
Cu Se4 Rb Se3 104.20(13) . . . 3_557 ?
Se3 Se4 Rb Se3 5.96(17) . . . 3_557 ?
Pd Se4 Rb Se3 173.97(10) . . . 3_557 ?
Rb Se4 Rb Se3 -94.36(11) 3_657 . . 3_557 ?
Cu Se4 Rb Se4 -108.04(9) . . . 2_657 ?
Se3 Se4 Rb Se4 153.72(8) . . . 2_657 ?
Pd Se4 Rb Se4 -38.27(14) . . . 2_657 ?
Rb Se4 Rb Se4 53.40(9) 3_657 . . 2_657 ?
Cu Se4 Rb Se4 -161.44(9) . . . 3_657 ?
Se3 Se4 Rb Se4 100.32(9) . . . 3_657 ?
Pd Se4 Rb Se4 -91.67(10) . . . 3_657 ?
Rb Se4 Rb Se4 0.0 3_657 . . 3_657 ?
Cu Se4 Rb Se4 -34.20(8) . . . 4_565 ?
Se3 Se4 Rb Se4 -132.44(7) . . . 4_565 ?
Pd Se4 Rb Se4 35.57(12) . . . 4_565 ?
Rb Se4 Rb Se4 127.24(5) 3_657 . . 4_565 ?
Cu Se4 Rb Se2 -39.57(11) . . . 3_667 ?
Se3 Se4 Rb Se2 -137.81(10) . . . 3_667 ?
Pd Se4 Rb Se2 30.20(16) . . . 3_667 ?
Rb Se4 Rb Se2 121.87(11) 3_657 . . 3_667 ?
Cu Se4 Rb Se2 150.42(9) . . . 3_657 ?
Se3 Se4 Rb Se2 52.18(9) . . . 3_657 ?
Pd Se4 Rb Se2 -139.80(11) . . . 3_657 ?
Rb Se4 Rb Se2 -48.14(5) 3_657 . . 3_657 ?
Se3 Se4 Rb Cu -98.24(10) . . . . ?
Pd Se4 Rb Cu 69.77(12) . . . . ?
Rb Se4 Rb Cu 161.44(9) 3_657 . . . ?
Cu Se4 Rb Rb 101.22(8) . . . 3_557 ?
Se3 Se4 Rb Rb 2.99(8) . . . 3_557 ?
Pd Se4 Rb Rb 171.00(10) . . . 3_557 ?
Rb Se4 Rb Rb -97.34(5) 3_657 . . 3_557 ?
Cu Se4 Rb Rb 11.70(10) . . . 3_567 ?
Se3 Se4 Rb Rb -86.54(10) . . . 3_567 ?
Pd Se4 Rb Rb 81.47(13) . . . 3_567 ?
Rb Se4 Rb Rb 173.14(9) 3_657 . . 3_567 ?
Se4 Cu Rb Se2 118.65(7) 4_565 . . 1_455 ?
Se4 Cu Rb Se2 -118.65(7) . . . 1_455 ?
Se3 Cu Rb Se2 0.000(2) 3_556 . . 1_455 ?
Se1 Cu Rb Se2 0.0 1_455 . . 1_455 ?
Se4 Cu Rb Se2 -61.35(7) 4_565 . . . ?
Se4 Cu Rb Se2 61.35(7) . . . . ?
Se3 Cu Rb Se2 180.000(2) 3_556 . . . ?
Se1 Cu Rb Se2 180.0 1_455 . . . ?
Se4 Cu Rb Se3 118.65(7) 4_565 . . 3_557 ?
Se4 Cu Rb Se3 -118.65(7) . . . 3_557 ?
Se3 Cu Rb Se3 0.000(2) 3_556 . . 3_557 ?
Se1 Cu Rb Se3 0.0 1_455 . . 3_557 ?
Se4 Cu Rb Se4 -23.49(10) 4_565 . . 2_657 ?
Se4 Cu Rb Se4 99.21(7) . . . 2_657 ?
Se3 Cu Rb Se4 -142.14(6) 3_556 . . 2_657 ?
Se1 Cu Rb Se4 -142.14(6) 1_455 . . 2_657 ?
Se4 Cu Rb Se4 -99.21(7) 4_565 . . 3_657 ?
Se4 Cu Rb Se4 23.49(10) . . . 3_657 ?
Se3 Cu Rb Se4 142.14(6) 3_556 . . 3_657 ?
Se1 Cu Rb Se4 142.14(6) 1_455 . . 3_657 ?
Se4 Cu Rb Se4 -122.70(13) 4_565 . . . ?
Se3 Cu Rb Se4 118.65(7) 3_556 . . . ?
Se1 Cu Rb Se4 118.65(7) 1_455 . . . ?
Se4 Cu Rb Se4 122.70(13) . . . 4_565 ?
Se3 Cu Rb Se4 -118.65(7) 3_556 . . 4_565 ?
Se1 Cu Rb Se4 -118.65(7) 1_455 . . 4_565 ?
Se4 Cu Rb Se2 26.98(8) 4_565 . . 3_667 ?
Se4 Cu Rb Se2 149.67(9) . . . 3_667 ?
Se3 Cu Rb Se2 -91.67(6) 3_556 . . 3_667 ?
Se1 Cu Rb Se2 -91.67(5) 1_455 . . 3_667 ?
Se4 Cu Rb Se2 -149.67(9) 4_565 . . 3_657 ?
Se4 Cu Rb Se2 -26.98(8) . . . 3_657 ?
Se3 Cu Rb Se2 91.67(5) 3_556 . . 3_657 ?
Se1 Cu Rb Se2 91.67(5) 1_455 . . 3_657 ?
Se4 Cu Rb Rb 169.20(9) 4_565 . . 3_557 ?
Se4 Cu Rb Rb -68.10(6) . . . 3_557 ?
Se3 Cu Rb Rb 50.55(4) 3_556 . . 3_557 ?
Se1 Cu Rb Rb 50.55(4) 1_455 . . 3_557 ?
Se4 Cu Rb Rb 68.10(6) 4_565 . . 3_567 ?
Se4 Cu Rb Rb -169.20(9) . . . 3_567 ?
Se3 Cu Rb Rb -50.55(4) 3_556 . . 3_567 ?
Se1 Cu Rb Rb -50.55(4) 1_455 . . 3_567 ?
